data_7040938
loop_
_publ_author_name
'Roemer, Max'
'Skelton, Brian W.'
'Piggott, Matthew J.'
'Koutsantonis, George A.'

_publ_section_title
;
 1,1'-Diacetyloctamethylferrocene: an overlooked and overdue synthon
 leading to the facile synthesis of an octamethylferrocenophane.
;
_journal_issue 47
_journal_name_full 'Dalton transactions (Cambridge, England : 2003)'
_journal_page_first 18817
_journal_page_last 18821
_journal_paper_doi 10.1039/c6dt03820d
_journal_volume 45
_journal_year 2016
_chemical_formula_moiety 'C24 H33 Fe N'
_chemical_formula_sum 'C24 H33 Fe N'
_chemical_formula_weight 391.36
_space_group_IT_number 13
_symmetry_cell_setting monoclinic
_symmetry_Int_Tables_number 13
_symmetry_space_group_name_Hall '-P 2yc'
_symmetry_space_group_name_H-M 'P 1 2/c 1'
_atom_sites_solution_hydrogens geom
_audit_creation_date 2016-07-31T15:13:55-00:00
_audit_creation_method 'WinGX routine CIF_UPDATE'
_audit_update_record
;
2016-08-12 deposited with the CCDC.
2016-10-17 downloaded from the CCDC.
;
_cell_angle_alpha 90
_cell_angle_beta 91.822(2)
_cell_angle_gamma 90
_cell_formula_units_Z 8
_cell_length_a 28.4563(5)
_cell_length_b 8.6547(2)
_cell_length_c 16.6461(4)
_cell_measurement_reflns_used 5983
_cell_measurement_temperature 100(2)
_cell_measurement_theta_max 66.971
_cell_measurement_theta_min 3.097
_cell_volume 4097.54(15)
_computing_cell_refinement 'CrysAlisPro 1.171.38.41 (Rigaku OD, 2015)'
_computing_data_collection 'CrysAlisPro 1.171.38.41 (Rigaku OD, 2015)'
_computing_data_reduction 'CrysAlisPro 1.171.38.41 (Rigaku OD, 2015)'
_computing_molecular_graphics 'Diamond (Brandenburg, K., (1999)'
_computing_publication_material 'WinGX Farrugia, L. J. (1999)'
_computing_structure_refinement 'SHELXL-2014 (Sheldrick, 2015)'
_computing_structure_solution 'SHELXT (Sheldrick, 2015)'
_diffrn_ambient_temperature 100(2)
_diffrn_detector 'CCD plate'
_diffrn_detector_area_resol_mean 10.4738
_diffrn_measured_fraction_theta_full 0.995
_diffrn_measured_fraction_theta_max 0.995
_diffrn_measurement_device 'four-circle diffractometer'
_diffrn_measurement_device_type 'Oxford Diffraction Gemini diffractometer'
_diffrn_measurement_method '\w scans'
_diffrn_orient_matrix_UB_11 -0.0063697
_diffrn_orient_matrix_UB_12 -0.1039147
_diffrn_orient_matrix_UB_13 -0.0439073
_diffrn_orient_matrix_UB_21 0.0922387
_diffrn_orient_matrix_UB_22 -0.0161114
_diffrn_orient_matrix_UB_23 0.0006882
_diffrn_orient_matrix_UB_31 -0.0056395
_diffrn_orient_matrix_UB_32 -0.1435561
_diffrn_orient_matrix_UB_33 0.0317058
_diffrn_radiation_monochromator mirror
_diffrn_radiation_probe x-ray
_diffrn_radiation_type CuK\a
_diffrn_radiation_wavelength 1.54184
_diffrn_reflns_av_R_equivalents 0.072
_diffrn_reflns_av_unetI/netI 0.1018
_diffrn_reflns_Laue_measured_fraction_full 0.995
_diffrn_reflns_Laue_measured_fraction_max 0.995
_diffrn_reflns_limit_h_max 33
_diffrn_reflns_limit_h_min -29
_diffrn_reflns_limit_k_max 10
_diffrn_reflns_limit_k_min -10
_diffrn_reflns_limit_l_max 19
_diffrn_reflns_limit_l_min -19
_diffrn_reflns_number 35857
_diffrn_reflns_point_group_measured_fraction_full 0.995
_diffrn_reflns_point_group_measured_fraction_max 0.995
_diffrn_reflns_theta_full 67.414
_diffrn_reflns_theta_max 67.414
_diffrn_reflns_theta_min 3.108
_diffrn_source 'sealed X-ray tube'
_exptl_absorpt_coefficient_mu 5.926
_exptl_absorpt_correction_T_max 0.847
_exptl_absorpt_correction_T_min 0.371
_exptl_absorpt_correction_type analytical
_exptl_absorpt_process_details
;
      CrysAlisPro 1.171.38.41 (Rigaku Oxford Diffraction, 2015)
;
_exptl_crystal_colour orange
_exptl_crystal_density_diffrn 1.269
_exptl_crystal_description plate
_exptl_crystal_F_000 1680
_exptl_crystal_size_max 0.323
_exptl_crystal_size_mid 0.143
_exptl_crystal_size_min 0.028
_refine_diff_density_max 0.827
_refine_diff_density_min -0.582
_refine_diff_density_rms 0.058
_refine_ls_extinction_method none
_refine_ls_goodness_of_fit_ref 1.043
_refine_ls_hydrogen_treatment constr
_refine_ls_matrix_type full
_refine_ls_number_parameters 731
_refine_ls_number_reflns 7342
_refine_ls_number_restraints 217
_refine_ls_restrained_S_all 1.035
_refine_ls_R_factor_all 0.0889
_refine_ls_R_factor_gt 0.0578
_refine_ls_shift/su_max 0.016
_refine_ls_shift/su_mean 0
_refine_ls_structure_factor_coef Fsqd
_refine_ls_weighting_details 'w=1/[\s^2^(Fo^2^)+(0.0639P)^2^+3.3622P] where P=(Fo^2^+2Fc^2^)/3'
_refine_ls_weighting_scheme calc
_refine_ls_wR_factor_gt 0.1378
_refine_ls_wR_factor_ref 0.158
_reflns_number_gt 4891
_reflns_number_total 7342
_reflns_threshold_expression 'I > 2\s(I)'
_cod_data_source_file c6dt03820d2.cif
_cod_data_source_block gk439
_cod_depositor_comments 'Adding full bibliography for 7040934--7040938.cif.'
_cod_original_sg_symbol_H-M 'P 2/c'
_cod_database_code 7040938

loop_
_symmetry_equiv_pos_as_xyz
'x, y, z'
'-x, y, -z+1/2'
'-x, -y, -z'
'x, -y, z-1/2'

loop_
_atom_site_label
_atom_site_type_symbol
_atom_site_fract_x
_atom_site_fract_y
_atom_site_fract_z
_atom_site_U_iso_or_equiv
_atom_site_adp_type
_atom_site_occupancy
_atom_site_calc_flag
_atom_site_disorder_assembly
_atom_site_disorder_group
Fe1 Fe 0.63900(2) 0.83725(6) 0.33963(3) 0.03107(17) Uani 1 d . .
Fe2 Fe 0.86151(2) 0.35453(6) 0.66359(3) 0.03348(18) Uani 1 d . .
C11 C 0.58851(12) 0.7833(4) 0.4168(2) 0.0355(8) Uani 1 d . .
C111 C 0.58928(14) 0.6833(5) 0.4893(2) 0.0419(9) Uani 1 d . .
C112 C 0.61843(16) 0.5607(5) 0.5074(3) 0.0339(11) Uani 0.750(3) d A 1
H112 H 0.6087 0.5031 0.5525 0.041 Uiso 0.750(3) calc A 1
C113 C 0.66060(17) 0.5001(5) 0.4728(3) 0.0390(12) Uani 0.750(3) d A 1
H113 H 0.669 0.4027 0.4953 0.047 Uiso 0.750(3) calc A 1
C114 C 0.69076(18) 0.5437(5) 0.4181(3) 0.0386(12) Uani 0.750(3) d A 1
H114 H 0.7158 0.4733 0.4104 0.046 Uiso 0.750(3) calc A 1
N11 N 0.55430(16) 0.7265(5) 0.5434(3) 0.0351(10) Uani 0.750(3) d A 1
C115 C 0.50856(14) 0.7725(5) 0.5110(3) 0.0480(10) Uani 0.750(3) d A 1
H11C H 0.5122 0.8245 0.4593 0.072 Uiso 0.750(3) calc A 1
H11D H 0.4938 0.8434 0.5486 0.072 Uiso 0.750(3) calc A 1
H11E H 0.4887 0.6808 0.5033 0.072 Uiso 0.750(3) calc A 1
C116 C 0.5514(2) 0.6436(6) 0.6192(3) 0.0450(13) Uani 0.750(3) d A 1
H11F H 0.5373 0.5418 0.6094 0.067 Uiso 0.750(3) calc A 1
H11G H 0.5319 0.7024 0.6559 0.067 Uiso 0.750(3) calc A 1
H11H H 0.583 0.631 0.6434 0.067 Uiso 0.750(3) calc A 1
C12 C 0.59547(12) 0.9471(4) 0.4162(2) 0.0364(8) Uani 1 d . .
C121 C 0.60894(15) 1.0435(5) 0.4880(3) 0.0501(10) Uani 1 d . .
H12A H 0.6281 1.1311 0.4711 0.075 Uiso 1 calc . .
H12B H 0.6271 0.9805 0.5268 0.075 Uiso 1 calc . .
H12C H 0.5805 1.0818 0.513 0.075 Uiso 1 calc . .
C13 C 0.58684(13) 1.0012(4) 0.3360(2) 0.0382(9) Uani 1 d . .
C131 C 0.58920(16) 1.1649(4) 0.3080(3) 0.0510(11) Uani 1 d . .
H13A H 0.5575 1.209 0.3051 0.077 Uiso 1 calc . .
H13B H 0.6027 1.1682 0.2546 0.077 Uiso 1 calc . .
H13C H 0.609 1.2251 0.3458 0.077 Uiso 1 calc . .
C14 C 0.57348(12) 0.8710(4) 0.2871(2) 0.0342(8) Uani 1 d . .
C141 C 0.55940(13) 0.8759(5) 0.1993(2) 0.0442(10) Uani 1 d . .
H14A H 0.568 0.7782 0.1738 0.066 Uiso 1 calc . .
H14B H 0.5757 0.9614 0.1734 0.066 Uiso 1 calc . .
H14C H 0.5253 0.8912 0.1934 0.066 Uiso 1 calc . .
C15 C 0.57415(12) 0.7368(4) 0.3369(2) 0.0334(8) Uani 1 d . .
C151 C 0.56081(13) 0.5760(4) 0.3129(3) 0.0431(9) Uani 1 d . .
H15A H 0.5266 0.5644 0.3144 0.065 Uiso 1 calc . .
H15B H 0.5759 0.5024 0.3502 0.065 Uiso 1 calc . .
H15C H 0.5712 0.5559 0.2582 0.065 Uiso 1 calc . .
C21 C 0.6920(2) 0.6844(8) 0.3669(4) 0.0276(13) Uani 0.750(3) d A 1
C22 C 0.7051(4) 0.8407(6) 0.3921(4) 0.0272(12) Uani 0.750(3) d A 1
C221 C 0.71998(17) 0.8821(6) 0.4761(3) 0.0369(12) Uani 0.750(3) d A 1
H22A H 0.7538 0.8644 0.4838 0.055 Uiso 0.750(3) calc A 1
H22B H 0.7029 0.818 0.5139 0.055 Uiso 0.750(3) calc A 1
H22C H 0.713 0.9913 0.4858 0.055 Uiso 0.750(3) calc A 1
C23 C 0.7035(3) 0.9337(7) 0.3226(5) 0.0292(15) Uani 0.750(3) d A 1
C231 C 0.71460(18) 1.1032(6) 0.3200(4) 0.0433(13) Uani 0.750(3) d A 1
H23A H 0.7486 1.1173 0.3152 0.065 Uiso 0.750(3) calc A 1
H23B H 0.7044 1.1524 0.3696 0.065 Uiso 0.750(3) calc A 1
H23C H 0.6981 1.1504 0.2737 0.065 Uiso 0.750(3) calc A 1
C24 C 0.6895(3) 0.8426(9) 0.2541(4) 0.0297(16) Uani 0.750(3) d A 1
C241 C 0.68455(17) 0.8918(7) 0.1683(3) 0.0444(13) Uani 0.750(3) d A 1
H24A H 0.6763 1.0016 0.1658 0.067 Uiso 0.750(3) calc A 1
H24B H 0.6598 0.8309 0.1411 0.067 Uiso 0.750(3) calc A 1
H24C H 0.7144 0.8752 0.1417 0.067 Uiso 0.750(3) calc A 1
C25 C 0.6836(2) 0.6873(9) 0.2820(4) 0.0303(13) Uani 0.750(3) d A 1
C251 C 0.67194(18) 0.5463(6) 0.2314(4) 0.0463(14) Uani 0.750(3) d A 1
H25A H 0.7011 0.4991 0.2133 0.07 Uiso 0.750(3) calc A 1
H25B H 0.6524 0.5771 0.1845 0.07 Uiso 0.750(3) calc A 1
H25C H 0.6547 0.4715 0.2635 0.07 Uiso 0.750(3) calc A 1
C512 C 0.6332(8) 0.688(2) 0.5377(14) 0.075(5) Uani 0.250(3) d A 2
H512 H 0.6264 0.6645 0.5919 0.09 Uiso 0.250(3) calc A 2
C513 C 0.6833(8) 0.716(2) 0.5330(14) 0.072(4) Uani 0.250(3) d A 2
H513 H 0.7001 0.6953 0.5821 0.086 Uiso 0.250(3) calc A 2
C514 C 0.7100(8) 0.763(2) 0.4764(13) 0.067(5) Uani 0.250(3) d A 2
H514 H 0.7418 0.7763 0.4945 0.08 Uiso 0.250(3) calc A 2
N51 N 0.5500(6) 0.6687(15) 0.5187(8) 0.0351(10) Uani 0.250(3) d A 2
C515 C 0.50856(14) 0.7725(5) 0.5110(3) 0.0480(10) Uani 0.250(3) d A 2
H51C H 0.5182 0.8716 0.4882 0.072 Uiso 0.250(3) calc A 2
H51D H 0.4957 0.7897 0.5642 0.072 Uiso 0.250(3) calc A 2
H51E H 0.4845 0.7248 0.4756 0.072 Uiso 0.250(3) calc A 2
C516 C 0.5507(6) 0.5419(17) 0.5796(9) 0.0450(13) Uani 0.250(3) d A 2
H51F H 0.5788 0.552 0.6147 0.067 Uiso 0.250(3) calc A 2
H51G H 0.5512 0.4418 0.5521 0.067 Uiso 0.250(3) calc A 2
H51H H 0.5225 0.5489 0.6118 0.067 Uiso 0.250(3) calc A 2
C51 C 0.7025(15) 0.801(2) 0.3873(14) 0.0272(12) Uani 0.250(3) d A 2
C52 C 0.7014(12) 0.954(2) 0.3525(12) 0.051(9) Uani 0.250(3) d A 2
C521 C 0.7191(6) 1.0979(19) 0.3939(12) 0.060(5) Uani 0.250(3) d A 2
H52A H 0.753 1.1081 0.3867 0.091 Uiso 0.250(3) calc A 2
H52B H 0.7129 1.0915 0.4514 0.091 Uiso 0.250(3) calc A 2
H52C H 0.7029 1.1881 0.3707 0.091 Uiso 0.250(3) calc A 2
C53 C 0.6939(7) 0.9375(19) 0.2684(10) 0.045(4) Uani 0.250(3) d A 2
C531 C 0.6940(7) 1.066(2) 0.2081(11) 0.067(5) Uani 0.250(3) d A 2
H53A H 0.7263 1.0877 0.1931 0.1 Uiso 0.250(3) calc A 2
H53B H 0.6804 1.1592 0.2317 0.1 Uiso 0.250(3) calc A 2
H53C H 0.6753 1.036 0.1602 0.1 Uiso 0.250(3) calc A 2
C54 C 0.6835(10) 0.778(2) 0.2537(10) 0.038(6) Uani 0.250(3) d A 2
C541 C 0.6725(6) 0.707(2) 0.1722(10) 0.068(6) Uani 0.250(3) d A 2
H54A H 0.6568 0.7834 0.1372 0.102 Uiso 0.250(3) calc A 2
H54B H 0.6518 0.6175 0.1785 0.102 Uiso 0.250(3) calc A 2
H54C H 0.7018 0.6735 0.1481 0.102 Uiso 0.250(3) calc A 2
C55 C 0.6889(7) 0.6922(16) 0.3259(12) 0.036(6) Uani 0.250(3) d A 2
C551 C 0.6826(7) 0.5220(16) 0.3406(13) 0.066(5) Uani 0.250(3) d A 2
H55A H 0.6606 0.4793 0.2999 0.098 Uiso 0.250(3) calc A 2
H55B H 0.6701 0.5062 0.3941 0.098 Uiso 0.250(3) calc A 2
H55C H 0.7131 0.4697 0.3373 0.098 Uiso 0.250(3) calc A 2
C31 C 0.91054(13) 0.3009(5) 0.5846(2) 0.0410(9) Uani 1 d . .
C311 C 0.90805(16) 0.2024(6) 0.5112(3) 0.0565(12) Uani 1 d . .
C312 C 0.8669(3) 0.1810(8) 0.4648(4) 0.0515(19) Uani 0.612(4) d B 1
H312 H 0.8731 0.1309 0.4155 0.062 Uiso 0.612(4) calc B 1
C313 C 0.8163(2) 0.2148(7) 0.4712(4) 0.0465(17) Uani 0.612(4) d B 1
H313 H 0.7995 0.1953 0.4221 0.056 Uiso 0.612(4) calc B 1
C314 C 0.7884(3) 0.2653(8) 0.5276(5) 0.0421(17) Uani 0.612(4) d B 1
H314 H 0.7567 0.2832 0.5104 0.05 Uiso 0.612(4) calc B 1
N31 N 0.9500(3) 0.1622(11) 0.4877(5) 0.060(2) Uani 0.612(4) d B 1
C315 C 0.98936(16) 0.2720(6) 0.4885(3) 0.0620(13) Uani 0.612(4) d B 1
H31C H 0.9877 0.3347 0.4395 0.093 Uiso 0.612(4) calc B 1
H31D H 1.0191 0.2151 0.491 0.093 Uiso 0.612(4) calc B 1
H31E H 0.9875 0.3395 0.5356 0.093 Uiso 0.612(4) calc B 1
C316 C 0.9528(4) 0.0590(14) 0.4175(6) 0.091(4) Uani 0.612(4) d B 1
H31F H 0.9292 -0.0229 0.4212 0.136 Uiso 0.612(4) calc B 1
H31G H 0.9843 0.0127 0.4166 0.136 Uiso 0.612(4) calc B 1
H31H H 0.947 0.1186 0.3681 0.136 Uiso 0.612(4) calc B 1
C612 C 0.8822(4) 0.0532(13) 0.5028(8) 0.059(3) Uani 0.388(4) d B 2
H612 H 0.8947 -0.0146 0.464 0.07 Uiso 0.388(4) calc B 2
C613 C 0.8414(5) -0.0086(15) 0.5427(11) 0.087(6) Uani 0.388(4) d B 2
H613 H 0.8351 -0.1126 0.5276 0.105 Uiso 0.388(4) calc B 2
C614 C 0.8120(5) 0.0412(17) 0.5927(12) 0.081(5) Uani 0.388(4) d B 2
H614 H 0.7867 -0.0277 0.6014 0.097 Uiso 0.388(4) calc B 2
N61 N 0.9433(5) 0.2176(17) 0.4578(8) 0.053(3) Uani 0.388(4) d B 2
C615 C 0.98936(16) 0.2720(6) 0.4885(3) 0.0620(13) Uani 0.388(4) d B 2
H61C H 1.0143 0.2227 0.4583 0.093 Uiso 0.388(4) calc B 2
H61D H 0.9933 0.2452 0.5455 0.093 Uiso 0.388(4) calc B 2
H61E H 0.9913 0.3844 0.4822 0.093 Uiso 0.388(4) calc B 2
C616 C 0.9434(6) 0.1369(18) 0.3823(9) 0.070(4) Uani 0.388(4) d B 2
H61F H 0.9565 0.0332 0.3906 0.105 Uiso 0.388(4) calc B 2
H61G H 0.9626 0.1939 0.3445 0.105 Uiso 0.388(4) calc B 2
H61H H 0.9112 0.1285 0.3603 0.105 Uiso 0.388(4) calc B 2
C32 C 0.90431(14) 0.4648(5) 0.5871(2) 0.0444(10) Uani 1 d . .
C321 C 0.89064(17) 0.5640(6) 0.5155(3) 0.0637(13) Uani 1 d . .
H32A H 0.8758 0.6592 0.5341 0.096 Uiso 1 calc . .
H32B H 0.8685 0.5074 0.4802 0.096 Uiso 1 calc . .
H32C H 0.9188 0.59 0.4859 0.096 Uiso 1 calc . .
C33 C 0.91495(13) 0.5135(4) 0.6673(2) 0.0406(9) Uani 1 d . .
C331 C 0.91386(16) 0.6778(5) 0.6969(3) 0.0605(13) Uani 1 d . .
H33A H 0.9042 0.6793 0.7529 0.091 Uiso 1 calc . .
H33B H 0.8914 0.7377 0.6636 0.091 Uiso 1 calc . .
H33C H 0.9453 0.7234 0.6936 0.091 Uiso 1 calc . .
C34 C 0.92755(12) 0.3822(5) 0.7149(2) 0.0375(9) Uani 1 d . .
C341 C 0.94194(13) 0.3814(6) 0.8023(2) 0.0525(11) Uani 1 d . .
H34A H 0.976 0.3971 0.8081 0.079 Uiso 1 calc . .
H34B H 0.9336 0.2818 0.8261 0.079 Uiso 1 calc . .
H34C H 0.9256 0.4646 0.83 0.079 Uiso 1 calc . .
C35 C 0.92553(12) 0.2497(4) 0.6633(2) 0.0390(9) Uani 1 d . .
C351 C 0.93816(14) 0.0882(5) 0.6863(3) 0.0530(11) Uani 1 d . .
H35A H 0.9232 0.0161 0.6479 0.079 Uiso 1 calc . .
H35B H 0.9272 0.0666 0.7404 0.079 Uiso 1 calc . .
H35C H 0.9724 0.0756 0.6856 0.079 Uiso 1 calc . .
C41 C 0.7989(10) 0.2975(12) 0.6118(8) 0.033(2) Uani 0.612(4) d B 1
C42 C 0.7946(4) 0.4512(13) 0.6472(7) 0.029(2) Uani 0.612(4) d B 1
C421 C 0.7803(2) 0.5976(6) 0.6043(4) 0.0389(16) Uani 0.612(4) d B 1
H42A H 0.7467 0.6159 0.6107 0.058 Uiso 0.612(4) calc B 1
H42B H 0.7867 0.5878 0.547 0.058 Uiso 0.612(4) calc B 1
H42C H 0.7983 0.6846 0.6272 0.058 Uiso 0.612(4) calc B 1
C43 C 0.8066(2) 0.4360(9) 0.7316(5) 0.0263(16) Uani 0.612(4) d B 1
C431 C 0.8063(2) 0.5632(8) 0.7921(4) 0.0447(17) Uani 0.612(4) d B 1
H43A H 0.8121 0.662 0.7654 0.067 Uiso 0.612(4) calc B 1
H43B H 0.8309 0.5446 0.8334 0.067 Uiso 0.612(4) calc B 1
H43C H 0.7756 0.5665 0.8171 0.067 Uiso 0.612(4) calc B 1
C44 C 0.8167(3) 0.2751(10) 0.7472(6) 0.028(2) Uani 0.612(4) d B 1
C441 C 0.8282(2) 0.2091(8) 0.8297(4) 0.0451(18) Uani 0.612(4) d B 1
H44A H 0.7992 0.1751 0.8545 0.068 Uiso 0.612(4) calc B 1
H44B H 0.8434 0.2886 0.8634 0.068 Uiso 0.612(4) calc B 1
H44C H 0.8495 0.1208 0.8247 0.068 Uiso 0.612(4) calc B 1
C45 C 0.8121(4) 0.1936(10) 0.6751(6) 0.028(2) Uani 0.612(4) d B 1
C451 C 0.8168(2) 0.0238(6) 0.6634(5) 0.0405(17) Uani 0.612(4) d B 1
H45A H 0.8367 -0.0195 0.7068 0.061 Uiso 0.612(4) calc B 1
H45B H 0.8311 0.0036 0.6116 0.061 Uiso 0.612(4) calc B 1
H45C H 0.7856 -0.0243 0.6639 0.061 Uiso 0.612(4) calc B 1
C61 C 0.8098(8) 0.187(2) 0.6399(9) 0.047(5) Uani 0.388(4) d B 2
C62 C 0.7964(18) 0.337(2) 0.6109(12) 0.033(2) Uani 0.388(4) d B 2
C621 C 0.7819(5) 0.370(2) 0.5256(8) 0.074(4) Uani 0.388(4) d B 2
H62A H 0.7477 0.3592 0.5188 0.111 Uiso 0.388(4) calc B 2
H62B H 0.7974 0.2969 0.4902 0.111 Uiso 0.388(4) calc B 2
H62C H 0.7911 0.4757 0.5118 0.111 Uiso 0.388(4) calc B 2
C63 C 0.7984(9) 0.4408(18) 0.6764(10) 0.050(6) Uani 0.388(4) d B 2
C631 C 0.7857(5) 0.6089(15) 0.6729(11) 0.086(5) Uani 0.388(4) d B 2
H63A H 0.7926 0.6501 0.6197 0.129 Uiso 0.388(4) calc B 2
H63B H 0.8042 0.6652 0.7141 0.129 Uiso 0.388(4) calc B 2
H63C H 0.7522 0.6213 0.6826 0.129 Uiso 0.388(4) calc B 2
C64 C 0.8106(6) 0.350(2) 0.7470(8) 0.055(6) Uani 0.388(4) d B 2
C641 C 0.8150(6) 0.407(2) 0.8326(9) 0.109(6) Uani 0.388(4) d B 2
H64A H 0.7861 0.3829 0.8604 0.163 Uiso 0.388(4) calc B 2
H64B H 0.8202 0.5185 0.8329 0.163 Uiso 0.388(4) calc B 2
H64C H 0.8416 0.355 0.8601 0.163 Uiso 0.388(4) calc B 2
C65 C 0.8163(6) 0.1944(18) 0.7251(10) 0.059(5) Uani 0.388(4) d B 2
C651 C 0.8294(5) 0.0556(19) 0.7768(10) 0.096(5) Uani 0.388(4) d B 2
H65A H 0.8493 0.0892 0.8228 0.144 Uiso 0.388(4) calc B 2
H65B H 0.8467 -0.0192 0.7449 0.144 Uiso 0.388(4) calc B 2
H65C H 0.8008 0.0072 0.7963 0.144 Uiso 0.388(4) calc B 2

loop_
_atom_site_aniso_label
_atom_site_aniso_U_11
_atom_site_aniso_U_22
_atom_site_aniso_U_33
_atom_site_aniso_U_23
_atom_site_aniso_U_13
_atom_site_aniso_U_12
Fe1 0.0230(3) 0.0382(3) 0.0318(3) -0.0033(2) -0.0024(2) 0.0002(2)
Fe2 0.0238(3) 0.0445(3) 0.0319(3) 0.0030(2) -0.0030(2) -0.0041(2)
C11 0.0293(19) 0.040(2) 0.037(2) 0.0031(16) 0.0018(16) 0.0036(15)
C111 0.040(2) 0.046(2) 0.039(2) 0.0098(17) -0.0025(18) 0.0046(18)
C112 0.030(3) 0.030(2) 0.042(3) 0.011(2) -0.004(2) 0.0006(19)
C113 0.035(3) 0.025(2) 0.057(3) 0.010(2) 0.001(2) 0.0028(19)
C114 0.036(3) 0.019(2) 0.060(4) 0.008(2) -0.001(2) 0.0108(19)
N11 0.046(2) 0.029(3) 0.031(3) -0.0054(17) 0.005(2) -0.002(2)
C115 0.036(2) 0.062(3) 0.047(3) 0.006(2) 0.0032(18) -0.0005(19)
C116 0.049(3) 0.049(3) 0.037(3) 0.010(2) 0.002(2) 0.000(2)
C12 0.0294(19) 0.049(2) 0.031(2) -0.0045(16) 0.0028(15) 0.0041(16)
C121 0.051(3) 0.054(2) 0.046(2) -0.0119(19) 0.004(2) 0.007(2)
C13 0.030(2) 0.0373(19) 0.048(2) 0.0052(16) 0.0052(17) 0.0067(15)
C131 0.049(3) 0.043(2) 0.061(3) 0.0067(19) 0.010(2) 0.0017(18)
C14 0.0210(18) 0.045(2) 0.037(2) 0.0021(15) -0.0022(15) 0.0032(14)
C141 0.030(2) 0.068(3) 0.033(2) 0.0068(18) -0.0055(16) -0.0009(18)
C15 0.0234(18) 0.043(2) 0.033(2) 0.0046(15) -0.0022(15) 0.0025(15)
C151 0.032(2) 0.042(2) 0.055(3) -0.0077(18) -0.0028(18) -0.0035(16)
C21 0.018(2) 0.032(3) 0.032(4) 0.002(3) 0.002(3) 0.0046(19)
C22 0.023(2) 0.022(4) 0.036(2) -0.005(3) -0.0053(18) 0.001(4)
C221 0.030(3) 0.046(3) 0.034(3) -0.003(2) -0.010(2) 0.004(2)
C23 0.020(3) 0.030(3) 0.038(5) 0.001(3) 0.007(3) -0.002(2)
C231 0.033(3) 0.033(3) 0.063(4) 0.008(2) -0.003(3) -0.009(2)
C24 0.020(3) 0.035(5) 0.034(3) 0.000(3) 0.002(2) -0.003(4)
C241 0.030(3) 0.072(4) 0.031(3) 0.003(2) 0.001(2) 0.000(3)
C25 0.021(3) 0.039(3) 0.031(4) -0.006(3) 0.003(3) 0.002(2)
C251 0.033(3) 0.047(3) 0.059(4) -0.028(3) 0.001(3) 0.005(2)
C512 0.086(11) 0.070(10) 0.067(10) 0.001(8) -0.023(9) -0.012(9)
C513 0.077(10) 0.065(9) 0.071(10) 0.001(8) -0.025(8) -0.004(8)
C514 0.068(11) 0.062(10) 0.068(11) -0.002(8) -0.028(8) 0.007(8)
N51 0.046(2) 0.029(3) 0.031(3) -0.0054(17) 0.005(2) -0.002(2)
C515 0.036(2) 0.062(3) 0.047(3) 0.006(2) 0.0032(18) -0.0005(19)
C516 0.049(3) 0.049(3) 0.037(3) 0.010(2) 0.002(2) 0.000(2)
C51 0.023(2) 0.022(4) 0.036(2) -0.005(3) -0.0053(18) 0.001(4)
C52 0.047(12) 0.059(13) 0.047(16) -0.010(10) 0.002(12) 0.016(9)
C521 0.041(9) 0.064(10) 0.076(12) -0.021(9) 0.000(9) -0.006(8)
C53 0.040(9) 0.049(11) 0.047(11) -0.008(9) 0.002(8) -0.018(9)
C531 0.055(10) 0.089(12) 0.056(11) 0.005(9) 0.008(9) -0.005(9)
C54 0.034(11) 0.046(15) 0.034(10) -0.001(11) 0.002(8) 0.000(13)
C541 0.044(10) 0.096(13) 0.064(11) -0.033(10) 0.003(9) -0.005(9)
C55 0.032(10) 0.030(8) 0.045(14) 0.004(14) 0.002(14) -0.001(7)
C551 0.046(10) 0.057(10) 0.095(14) -0.009(9) 0.004(10) 0.011(8)
C31 0.030(2) 0.060(2) 0.033(2) -0.0095(18) 0.0035(16) -0.0110(18)
C311 0.045(3) 0.078(3) 0.047(3) -0.020(2) -0.004(2) -0.006(2)
C312 0.063(5) 0.048(4) 0.043(4) -0.019(3) -0.017(3) 0.010(3)
C313 0.055(4) 0.041(3) 0.042(4) -0.005(3) -0.024(3) -0.008(3)
C314 0.042(4) 0.037(4) 0.047(4) 0.006(3) -0.015(3) -0.013(3)
N31 0.061(5) 0.080(6) 0.037(5) -0.029(4) -0.013(4) 0.027(4)
C315 0.044(3) 0.089(4) 0.053(3) -0.006(2) 0.007(2) 0.010(3)
C316 0.101(8) 0.113(8) 0.056(6) -0.048(6) -0.029(6) 0.059(7)
C612 0.045(7) 0.050(7) 0.081(9) -0.013(6) 0.001(6) 0.002(5)
C613 0.045(8) 0.051(7) 0.166(18) -0.035(9) 0.020(9) -0.007(6)
C614 0.042(8) 0.073(9) 0.129(16) -0.012(10) 0.014(9) -0.012(7)
N61 0.042(7) 0.074(9) 0.044(8) -0.004(6) -0.002(6) 0.007(6)
C615 0.044(3) 0.089(4) 0.053(3) -0.006(2) 0.007(2) 0.010(3)
C616 0.061(9) 0.095(11) 0.054(9) -0.004(7) -0.010(7) 0.032(8)
C32 0.036(2) 0.056(2) 0.041(2) 0.0068(18) 0.0065(18) -0.0110(18)
C321 0.054(3) 0.085(3) 0.052(3) 0.025(2) 0.005(2) -0.008(2)
C33 0.026(2) 0.049(2) 0.047(2) -0.0073(18) 0.0038(17) -0.0097(16)
C331 0.046(3) 0.046(2) 0.089(4) -0.019(2) 0.005(3) -0.008(2)
C34 0.0174(18) 0.056(2) 0.039(2) -0.0071(17) -0.0004(15) -0.0010(16)
C341 0.025(2) 0.091(3) 0.041(2) -0.012(2) -0.0065(17) 0.000(2)
C35 0.0185(18) 0.049(2) 0.049(2) -0.0025(17) -0.0013(16) -0.0006(15)
C351 0.029(2) 0.055(3) 0.074(3) -0.001(2) -0.002(2) -0.0001(18)
C41 0.028(4) 0.021(7) 0.049(3) 0.008(4) -0.0084(19) -0.002(7)
C42 0.012(4) 0.035(4) 0.040(6) 0.015(4) -0.005(4) -0.003(3)
C421 0.028(3) 0.025(3) 0.062(4) 0.017(3) -0.009(3) 0.000(2)
C43 0.011(3) 0.035(4) 0.033(4) 0.010(4) 0.005(3) -0.001(3)
C431 0.030(3) 0.058(4) 0.046(4) -0.015(3) 0.007(3) -0.001(3)
C44 0.015(3) 0.027(5) 0.041(5) 0.017(4) 0.003(3) 0.000(4)
C441 0.023(3) 0.066(4) 0.046(4) 0.032(3) 0.004(3) 0.002(3)
C45 0.020(4) 0.027(4) 0.038(6) 0.009(4) -0.006(6) -0.004(3)
C451 0.021(3) 0.023(3) 0.076(5) 0.007(3) -0.012(3) 0.002(2)
C61 0.028(7) 0.055(8) 0.058(11) -0.007(9) -0.005(10) -0.009(5)
C62 0.028(4) 0.021(7) 0.049(3) 0.008(4) -0.0084(19) -0.002(7)
C621 0.042(7) 0.127(12) 0.052(8) 0.018(9) -0.022(6) -0.026(8)
C63 0.045(9) 0.040(8) 0.064(14) -0.007(10) -0.017(11) 0.008(6)
C631 0.052(8) 0.074(9) 0.131(13) -0.022(9) -0.013(9) 0.015(7)
C64 0.045(9) 0.086(15) 0.034(8) -0.006(13) -0.004(6) -0.007(13)
C641 0.071(10) 0.169(15) 0.088(11) -0.025(11) 0.010(9) 0.012(10)
C65 0.030(7) 0.071(10) 0.074(12) 0.027(11) -0.006(8) -0.002(8)
C651 0.061(9) 0.125(12) 0.102(11) 0.039(10) 0.006(8) -0.003(8)

loop_
_atom_type_symbol
_atom_type_description
_atom_type_scat_dispersion_real
_atom_type_scat_dispersion_imag
_atom_type_scat_source
C C 0.0181 0.0091 'International Tables Vol C Tables 4.2.6.8 and 6.1.1.4'
H H 0 0 'International Tables Vol C Tables 4.2.6.8 and 6.1.1.4'
N N 0.0311 0.018 'International Tables Vol C Tables 4.2.6.8 and 6.1.1.4'
Fe Fe -1.1336 3.1974 'International Tables Vol C Tables 4.2.6.8 and 6.1.1.4'

loop_
_exptl_crystal_face_index_h
_exptl_crystal_face_index_k
_exptl_crystal_face_index_l
_exptl_crystal_face_perp_dist
0 1 1 0.0982
0 -1 0 0.0414
0 -1 -2 0.0441
0 0 1 0.1318
1 0 0 0.0077
-1 0 0 0.02
0 0 -1 0.1472

loop_
_geom_angle_atom_site_label_1
_geom_angle_atom_site_label_2
_geom_angle_atom_site_label_3
_geom_angle
C55 Fe1 C51 43.2(7)
C55 Fe1 C54 42.3(6)
C51 Fe1 C54 69.9(10)
C55 Fe1 C11 118.1(5)
C51 Fe1 C11 111.6(9)
C54 Fe1 C11 151.1(5)
C55 Fe1 C15 113.1(5)
C51 Fe1 C15 139.1(7)
C54 Fe1 C15 117.8(6)
C11 Fe1 C15 41.53(14)
C55 Fe1 C12 147.9(6)
C51 Fe1 C12 112.9(9)
C54 Fe1 C12 166.7(5)
C11 Fe1 C12 41.37(15)
C15 Fe1 C12 69.25(14)
C11 Fe1 C23 147.7(3)
C15 Fe1 C23 170.7(3)
C12 Fe1 C23 117.5(2)
C11 Fe1 C21 104.1(2)
C15 Fe1 C21 112.9(2)
C12 Fe1 C21 128.3(2)
C23 Fe1 C21 68.7(3)
C55 Fe1 C52 72.0(8)
C51 Fe1 C52 42.1(7)
C54 Fe1 C52 68.6(8)
C11 Fe1 C52 133.0(6)
C15 Fe1 C52 173.5(6)
C12 Fe1 C52 104.3(6)
C11 Fe1 C22 113.3(3)
C15 Fe1 C22 146.4(2)
C12 Fe1 C22 107.1(3)
C23 Fe1 C22 40.3(3)
C21 Fe1 C22 41.8(2)
C55 Fe1 C13 171.1(6)
C51 Fe1 C13 140.7(6)
C54 Fe1 C13 128.9(6)
C11 Fe1 C13 69.46(14)
C15 Fe1 C13 68.98(14)
C12 Fe1 C13 40.84(15)
C23 Fe1 C13 111.4(2)
C21 Fe1 C13 168.6(2)
C52 Fe1 C13 106.7(7)
C22 Fe1 C13 131.0(2)
C55 Fe1 C14 135.1(6)
C51 Fe1 C14 178.2(8)
C54 Fe1 C14 108.5(7)
C11 Fe1 C14 69.41(14)
C15 Fe1 C14 40.79(14)
C12 Fe1 C14 68.84(14)
C23 Fe1 C14 133.6(3)
C21 Fe1 C14 147.0(2)
C52 Fe1 C14 138.3(7)
C22 Fe1 C14 171.01(18)
C13 Fe1 C14 40.89(15)
C63 Fe2 C31 145.0(5)
C45 Fe2 C31 114.2(3)
C45 Fe2 C41 41.7(5)
C31 Fe2 C41 106.7(6)
C63 Fe2 C32 117.3(6)
C45 Fe2 C32 146.0(3)
C31 Fe2 C32 41.56(17)
C41 Fe2 C32 112.8(5)
C63 Fe2 C62 41.3(7)
C31 Fe2 C62 110.2(9)
C32 Fe2 C62 108.8(9)
C63 Fe2 C35 172.7(5)
C45 Fe2 C35 108.9(3)
C31 Fe2 C35 41.62(16)
C41 Fe2 C35 132.0(4)
C32 Fe2 C35 69.70(16)
C62 Fe2 C35 140.4(6)
C45 Fe2 C44 40.5(4)
C31 Fe2 C44 146.6(3)
C41 Fe2 C44 69.2(6)
C32 Fe2 C44 171.6(3)
C35 Fe2 C44 115.5(3)
C63 Fe2 C64 42.4(5)
C31 Fe2 C64 165.5(5)
C32 Fe2 C64 153.0(5)
C62 Fe2 C64 68.6(10)
C35 Fe2 C64 130.4(5)
C63 Fe2 C33 115.0(6)
C45 Fe2 C33 172.4(3)
C31 Fe2 C33 69.11(15)
C41 Fe2 C33 145.3(4)
C32 Fe2 C33 40.86(16)
C62 Fe2 C33 136.8(7)
C35 Fe2 C33 68.67(15)
C44 Fe2 C33 133.3(3)
C64 Fe2 C33 122.3(5)
C63 Fe2 C34 137.7(5)
C45 Fe2 C34 132.9(3)
C31 Fe2 C34 69.64(15)
C41 Fe2 C34 172.4(3)
C32 Fe2 C34 69.30(16)
C62 Fe2 C34 177.4(7)
C35 Fe2 C34 41.02(15)
C44 Fe2 C34 109.8(3)
C64 Fe2 C34 112.3(4)
C33 Fe2 C34 40.64(16)
C45 Fe2 C43 68.9(4)
C31 Fe2 C43 170.6(2)
C41 Fe2 C43 69.3(6)
C32 Fe2 C43 131.2(2)
C35 Fe2 C43 147.1(3)
C44 Fe2 C43 41.0(3)
C33 Fe2 C43 109.0(2)
C34 Fe2 C43 115.3(3)
C12 C11 C15 107.8(3)
C12 C11 C111 125.8(3)
C15 C11 C111 125.8(3)
C12 C11 Fe1 70.3(2)
C15 C11 Fe1 70.2(2)
C111 C11 Fe1 131.4(3)
C112 C111 N11 119.8(4)
N51 C111 C512 123.3(12)
N51 C111 C11 112.9(7)
C112 C111 C11 128.4(4)
N11 C111 C11 111.8(3)
C512 C111 C11 114.9(10)
C111 C112 C113 134.0(4)
C111 C112 H112 113
C113 C112 H112 113
C114 C113 C112 137.2(4)
C114 C113 H113 111.4
C112 C113 H113 111.4
C113 C114 C21 130.8(5)
C113 C114 H114 114.6
C21 C114 H114 114.6
C111 N11 C115 118.5(4)
C111 N11 C116 118.9(4)
C115 N11 C116 112.5(4)
N11 C115 H11C 109.5
N11 C115 H11D 109.5
H11C C115 H11D 109.5
N11 C115 H11E 109.5
H11C C115 H11E 109.5
H11D C115 H11E 109.5
N11 C116 H11F 109.5
N11 C116 H11G 109.5
H11F C116 H11G 109.5
N11 C116 H11H 109.5
H11F C116 H11H 109.5
H11G C116 H11H 109.5
C13 C12 C11 108.2(3)
C13 C12 C121 126.5(4)
C11 C12 C121 125.3(3)
C13 C12 Fe1 70.0(2)
C11 C12 Fe1 68.3(2)
C121 C12 Fe1 127.8(3)
C12 C121 H12A 109.5
C12 C121 H12B 109.5
H12A C121 H12B 109.5
C12 C121 H12C 109.5
H12A C121 H12C 109.5
H12B C121 H12C 109.5
C12 C13 C14 107.9(3)
C12 C13 C131 126.5(4)
C14 C13 C131 125.5(4)
C12 C13 Fe1 69.1(2)
C14 C13 Fe1 69.6(2)
C131 C13 Fe1 128.7(3)
C13 C131 H13A 109.5
C13 C131 H13B 109.5
H13A C131 H13B 109.5
C13 C131 H13C 109.5
H13A C131 H13C 109.5
H13B C131 H13C 109.5
C15 C14 C13 108.1(3)
C15 C14 C141 125.9(3)
C13 C14 C141 126.0(3)
C15 C14 Fe1 69.02(19)
C13 C14 Fe1 69.5(2)
C141 C14 Fe1 128.9(3)
C14 C141 H14A 109.5
C14 C141 H14B 109.5
H14A C141 H14B 109.5
C14 C141 H14C 109.5
H14A C141 H14C 109.5
H14B C141 H14C 109.5
C14 C15 C11 107.9(3)
C14 C15 C151 127.2(3)
C11 C15 C151 124.9(3)
C14 C15 Fe1 70.2(2)
C11 C15 Fe1 68.3(2)
C151 C15 Fe1 128.7(3)
C15 C151 H15A 109.5
C15 C151 H15B 109.5
H15A C151 H15B 109.5
C15 C151 H15C 109.5
H15A C151 H15C 109.5
H15B C151 H15C 109.5
C25 C21 C22 107.5(6)
C25 C21 C114 125.2(7)
C22 C21 C114 127.1(6)
C25 C21 Fe1 70.7(4)
C22 C21 Fe1 69.2(5)
C114 C21 Fe1 128.7(4)
C23 C22 C21 107.0(6)
C23 C22 C221 129.3(5)
C21 C22 C221 123.7(6)
C23 C22 Fe1 69.7(5)
C21 C22 Fe1 69.0(4)
C221 C22 Fe1 129.3(7)
C22 C221 H22A 109.5
C22 C221 H22B 109.5
H22A C221 H22B 109.5
C22 C221 H22C 109.5
H22A C221 H22C 109.5
H22B C221 H22C 109.5
C22 C23 C24 109.9(5)
C22 C23 C231 125.4(7)
C24 C23 C231 124.7(7)
C22 C23 Fe1 70.0(5)
C24 C23 Fe1 70.0(4)
C231 C23 Fe1 126.4(5)
C23 C231 H23A 109.5
C23 C231 H23B 109.5
H23A C231 H23B 109.5
C23 C231 H23C 109.5
H23A C231 H23C 109.5
H23B C231 H23C 109.5
C23 C24 C25 106.9(6)
C23 C24 C241 128.3(7)
C25 C24 C241 124.7(7)
C23 C24 Fe1 69.2(4)
C25 C24 Fe1 70.3(4)
C241 C24 Fe1 128.5(5)
C24 C241 H24A 109.5
C24 C241 H24B 109.5
H24A C241 H24B 109.5
C24 C241 H24C 109.5
H24A C241 H24C 109.5
H24B C241 H24C 109.5
C21 C25 C24 108.7(7)
C21 C25 C251 124.4(8)
C24 C25 C251 126.9(6)
C21 C25 Fe1 68.8(4)
C24 C25 Fe1 69.1(4)
C251 C25 Fe1 129.4(4)
C25 C251 H25A 109.5
C25 C251 H25B 109.5
H25A C251 H25B 109.5
C25 C251 H25C 109.5
H25A C251 H25C 109.5
H25B C251 H25C 109.5
C513 C512 C111 143(2)
C513 C512 H512 108.6
C111 C512 H512 108.6
C514 C513 C512 134(2)
C514 C513 H513 113.1
C512 C513 H513 113.1
C513 C514 C51 135(2)
C513 C514 H514 112.5
C51 C514 H514 112.5
C111 N51 C515 128.8(10)
C111 N51 C516 110.5(13)
C515 N51 C516 119.8(12)
N51 C515 H51C 109.5
N51 C515 H51D 109.4
H51C C515 H51D 109.4
N51 C515 H51E 109.5
H51C C515 H51E 109.5
H51D C515 H51E 109.5
N51 C516 H51F 109.5
N51 C516 H51G 109.5
H51F C516 H51G 109.5
N51 C516 H51H 109.5
H51F C516 H51H 109.5
H51G C516 H51H 109.5
C55 C51 C52 108.2(15)
C55 C51 C514 125.3(17)
C52 C51 C514 126.0(17)
C55 C51 Fe1 66.2(15)
C52 C51 Fe1 71.7(18)
C514 C51 Fe1 122(3)
C53 C52 C51 107.8(14)
C53 C52 C521 125.0(17)
C51 C52 C521 125.0(17)
C53 C52 Fe1 75.2(13)
C51 C52 Fe1 66.3(18)
C521 C52 Fe1 137(2)
C52 C521 H52A 109.5
C52 C521 H52B 109.5
H52A C521 H52B 109.5
C52 C521 H52C 109.5
H52A C521 H52C 109.5
H52B C521 H52C 109.5
C52 C53 C54 106.8(13)
C52 C53 C531 125.7(15)
C54 C53 C531 127.4(15)
C52 C53 Fe1 65.7(14)
C54 C53 Fe1 63.9(13)
C531 C53 Fe1 132.8(14)
C53 C531 H53A 109.5
C53 C531 H53B 109.5
H53A C531 H53B 109.5
C53 C531 H53C 109.5
H53A C531 H53C 109.5
H53B C531 H53C 109.5
C55 C54 C53 110.2(13)
C55 C54 C541 123.9(16)
C53 C54 C541 125.6(16)
C55 C54 Fe1 65.4(12)
C53 C54 Fe1 76.4(13)
C541 C54 Fe1 128.7(18)
C54 C541 H54A 109.5
C54 C541 H54B 109.5
H54A C541 H54B 109.5
C54 C541 H54C 109.5
H54A C541 H54C 109.5
H54B C541 H54C 109.5
C54 C55 C51 106.2(13)
C54 C55 C551 129.9(16)
C51 C55 C551 123.8(16)
C54 C55 Fe1 72.3(13)
C51 C55 Fe1 70.6(18)
C551 C55 Fe1 122.0(14)
C55 C551 H55A 109.5
C55 C551 H55B 109.5
H55A C551 H55B 109.5
C55 C551 H55C 109.5
H55A C551 H55C 109.5
H55B C551 H55C 109.5
C32 C31 C35 108.3(3)
C32 C31 C311 126.0(4)
C35 C31 C311 125.2(4)
C32 C31 Fe2 70.2(2)
C35 C31 Fe2 70.5(2)
C311 C31 Fe2 130.9(3)
N31 C311 C312 123.6(6)
N31 C311 C31 112.1(5)
N61 C311 C31 117.5(7)
C312 C311 C31 123.2(5)
N61 C311 C612 113.1(9)
C31 C311 C612 125.7(6)
C311 C312 C313 137.5(6)
C311 C312 H312 111.3
C313 C312 H312 111.3
C314 C313 C312 136.6(6)
C314 C313 H313 111.7
C312 C313 H313 111.7
C313 C314 C41 129.6(13)
C313 C314 H314 115.2
C41 C314 H314 115.2
C311 N31 C315 121.7(7)
C311 N31 C316 118.0(8)
C315 N31 C316 109.7(9)
N31 C315 H31C 109.5
N31 C315 H31D 109.5
H31C C315 H31D 109.5
N31 C315 H31E 109.5
H31C C315 H31E 109.5
H31D C315 H31E 109.5
N31 C316 H31F 109.5
N31 C316 H31G 109.5
H31F C316 H31G 109.5
N31 C316 H31H 109.5
H31F C316 H31H 109.5
H31G C316 H31H 109.5
C613 C612 C311 132.3(11)
C613 C612 H612 113.9
C311 C612 H612 113.9
C614 C613 C612 136.3(13)
C614 C613 H613 111.9
C612 C613 H613 111.9
C613 C614 C61 132.2(15)
C613 C614 H614 113.9
C61 C614 H614 113.9
C311 N61 C616 122.9(13)
C311 N61 C615 118.0(10)
C616 N61 C615 115.6(12)
N61 C615 H61C 109.5
N61 C615 H61D 109.5
H61C C615 H61D 109.5
N61 C615 H61E 109.5
H61C C615 H61E 109.5
H61D C615 H61E 109.5
N61 C616 H61F 109.5
N61 C616 H61G 109.5
H61F C616 H61G 109.5
N61 C616 H61H 109.5
H61F C616 H61H 109.5
H61G C616 H61H 109.5
C33 C32 C31 107.3(4)
C33 C32 C321 127.8(4)
C31 C32 C321 124.9(4)
C33 C32 Fe2 70.4(2)
C31 C32 Fe2 68.2(2)
C321 C32 Fe2 128.2(3)
C32 C321 H32A 109.5
C32 C321 H32B 109.5
H32A C321 H32B 109.5
C32 C321 H32C 109.5
H32A C321 H32C 109.5
H32B C321 H32C 109.5
C32 C33 C34 109.1(3)
C32 C33 C331 125.5(4)
C34 C33 C331 125.3(4)
C32 C33 Fe2 68.8(2)
C34 C33 Fe2 69.8(2)
C331 C33 Fe2 128.4(3)
C33 C331 H33A 109.5
C33 C331 H33B 109.5
H33A C331 H33B 109.5
C33 C331 H33C 109.5
H33A C331 H33C 109.5
H33B C331 H33C 109.5
C33 C34 C35 107.5(3)
C33 C34 C341 126.9(4)
C35 C34 C341 125.6(4)
C33 C34 Fe2 69.6(2)
C35 C34 Fe2 68.8(2)
C341 C34 Fe2 128.4(3)
C34 C341 H34A 109.5
C34 C341 H34B 109.5
H34A C341 H34B 109.5
C34 C341 H34C 109.5
H34A C341 H34C 109.5
H34B C341 H34C 109.5
C34 C35 C31 107.7(3)
C34 C35 C351 126.3(4)
C31 C35 C351 125.9(4)
C34 C35 Fe2 70.2(2)
C31 C35 Fe2 67.9(2)
C351 C35 Fe2 128.8(3)
C35 C351 H35A 109.5
C35 C351 H35B 109.5
H35A C351 H35B 109.5
C35 C351 H35C 109.5
H35A C351 H35C 109.5
H35B C351 H35C 109.5
C45 C41 C314 129.3(8)
C45 C41 C42 107.5(9)
C314 C41 C42 123.1(9)
C45 C41 Fe2 68.3(9)
C314 C41 Fe2 127.8(18)
C42 C41 Fe2 71.9(10)
C43 C42 C41 106.8(9)
C43 C42 C421 126.3(10)
C41 C42 C421 126.9(9)
C43 C42 Fe2 69.5(6)
C41 C42 Fe2 66.4(11)
C421 C42 Fe2 129.0(7)
C42 C421 H42A 109.5
C42 C421 H42B 109.5
H42A C421 H42B 109.5
C42 C421 H42C 109.5
H42A C421 H42C 109.5
H42B C421 H42C 109.5
C42 C43 C44 107.7(10)
C42 C43 C431 125.7(8)
C44 C43 C431 126.5(9)
C42 C43 Fe2 70.1(6)
C44 C43 Fe2 67.8(5)
C431 C43 Fe2 129.6(5)
C43 C431 H43A 109.5
C43 C431 H43B 109.5
H43A C431 H43B 109.5
C43 C431 H43C 109.5
H43A C431 H43C 109.5
H43B C431 H43C 109.5
C45 C44 C43 108.6(9)
C45 C44 C441 127.0(8)
C43 C44 C441 124.3(10)
C45 C44 Fe2 68.1(6)
C43 C44 Fe2 71.2(5)
C441 C44 Fe2 128.7(6)
C44 C441 H44A 109.5
C44 C441 H44B 109.5
H44A C441 H44B 109.5
C44 C441 H44C 109.5
H44A C441 H44C 109.5
H44B C441 H44C 109.5
C44 C45 C41 109.4(8)
C44 C45 C451 127.3(9)
C41 C45 C451 123.2(9)
C44 C45 Fe2 71.4(5)
C41 C45 Fe2 70.0(11)
C451 C45 Fe2 127.6(7)
C45 C451 H45A 109.5
C45 C451 H45B 109.5
H45A C451 H45B 109.5
C45 C451 H45C 109.5
H45A C451 H45C 109.5
H45B C451 H45C 109.5
C65 C61 C62 108.5(13)
C65 C61 C614 124.0(16)
C62 C61 C614 127.3(15)
C65 C61 Fe2 73.3(11)
C62 C61 Fe2 67(2)
C614 C61 Fe2 130.2(15)
C63 C62 C61 108.3(13)
C63 C62 C621 128.0(16)
C61 C62 C621 123.7(15)
C63 C62 Fe2 66.8(17)
C61 C62 Fe2 72.1(18)
C621 C62 Fe2 128(3)
C62 C621 H62A 109.5
C62 C621 H62B 109.5
H62A C621 H62B 109.5
C62 C621 H62C 109.5
H62A C621 H62C 109.5
H62B C621 H62C 109.5
C62 C63 C64 106.5(12)
C62 C63 C631 125.7(14)
C64 C63 C631 127.6(14)
C62 C63 Fe2 72(2)
C64 C63 Fe2 71.5(11)
C631 C63 Fe2 125.7(16)
C63 C631 H63A 109.5
C63 C631 H63B 109.5
H63A C631 H63B 109.5
C63 C631 H63C 109.5
H63A C631 H63C 109.5
H63B C631 H63C 109.5
C65 C64 C63 109.6(11)
C65 C64 C641 123.4(15)
C63 C64 C641 127.0(15)
C65 C64 Fe2 75.6(10)
C63 C64 Fe2 66.1(11)
C641 C64 Fe2 126.8(12)
C64 C641 H64A 109.5
C64 C641 H64B 109.5
H64A C641 H64B 109.5
C64 C641 H64C 109.5
H64A C641 H64C 109.5
H64B C641 H64C 109.5
C64 C65 C61 106.9(12)
C64 C65 C651 129.7(16)
C61 C65 C651 123.3(16)
C64 C65 Fe2 65.5(10)
C61 C65 Fe2 67.7(12)
C651 C65 Fe2 129.4(11)
C65 C651 H65A 109.5
C65 C651 H65B 109.5
H65A C651 H65B 109.5
C65 C651 H65C 109.5
H65A C651 H65C 109.5
H65B C651 H65C 109.5

loop_
_geom_bond_atom_site_label_1
_geom_bond_atom_site_label_2
_geom_bond_distance
Fe1 C55 1.915(19)
Fe1 C51 1.98(4)
Fe1 C54 2.01(3)
Fe1 C11 2.013(4)
Fe1 C15 2.039(3)
Fe1 C12 2.040(3)
Fe1 C23 2.045(7)
Fe1 C21 2.046(6)
Fe1 C52 2.05(3)
Fe1 C22 2.049(11)
Fe1 C13 2.053(3)
Fe1 C14 2.055(3)
Fe2 C63 1.96(2)
Fe2 C45 1.994(10)
Fe2 C31 2.001(4)
Fe2 C41 2.02(3)
Fe2 C32 2.029(4)
Fe2 C62 2.03(4)
Fe2 C35 2.035(4)
Fe2 C44 2.037(9)
Fe2 C64 2.038(17)
Fe2 C33 2.050(4)
Fe2 C34 2.053(3)
Fe2 C43 2.082(7)
C11 C12 1.432(5)
C11 C15 1.437(5)
C11 C111 1.484(5)
C111 N51 1.242(16)
C111 C112 1.374(6)
C111 N11 1.414(6)
C111 C512 1.47(2)
C112 C113 1.446(7)
C112 H112 0.95
C113 C114 1.325(7)
C113 H113 0.95
C114 C21 1.488(7)
C114 H114 0.95
N11 C115 1.449(6)
N11 C116 1.457(6)
C115 H11C 0.98
C115 H11D 0.98
C115 H11E 0.98
C116 H11F 0.98
C116 H11G 0.98
C116 H11H 0.98
C12 C13 1.428(5)
C12 C121 1.497(5)
C121 H12A 0.98
C121 H12B 0.98
C121 H12C 0.98
C13 C14 1.435(5)
C13 C131 1.494(5)
C131 H13A 0.98
C131 H13B 0.98
C131 H13C 0.98
C14 C15 1.427(5)
C14 C141 1.504(5)
C141 H14A 0.98
C141 H14B 0.98
C141 H14C 0.98
C15 C151 1.493(5)
C151 H15A 0.98
C151 H15B 0.98
C151 H15C 0.98
C21 C25 1.426(8)
C21 C22 1.461(8)
C22 C23 1.410(10)
C22 C221 1.492(8)
C221 H22A 0.98
C221 H22B 0.98
C221 H22C 0.98
C23 C24 1.432(11)
C23 C231 1.501(8)
C231 H23A 0.98
C231 H23B 0.98
C231 H23C 0.98
C24 C25 1.433(10)
C24 C241 1.492(9)
C241 H24A 0.98
C241 H24B 0.98
C241 H24C 0.98
C25 C251 1.514(8)
C251 H25A 0.98
C251 H25B 0.98
C251 H25C 0.98
C512 C513 1.45(3)
C512 H512 0.95
C513 C514 1.29(3)
C513 H513 0.95
C514 C51 1.53(3)
C514 H514 0.95
N51 C515 1.484(16)
N51 C516 1.493(15)
C515 H51C 0.9801
C515 H51D 0.9804
C515 H51E 0.9796
C516 H51F 0.98
C516 H51G 0.98
C516 H51H 0.98
C51 C55 1.433(17)
C51 C52 1.445(18)
C52 C53 1.417(16)
C52 C521 1.505(16)
C521 H52A 0.98
C521 H52B 0.98
C521 H52C 0.98
C53 C54 1.429(15)
C53 C531 1.499(15)
C531 H53A 0.98
C531 H53B 0.98
C531 H53C 0.98
C54 C55 1.418(16)
C54 C541 1.514(16)
C541 H54A 0.98
C541 H54B 0.98
C541 H54C 0.98
C55 C551 1.505(15)
C551 H55A 0.98
C551 H55B 0.98
C551 H55C 0.98
C31 C32 1.430(6)
C31 C35 1.434(6)
C31 C311 1.490(6)
C311 N31 1.314(10)
C311 N61 1.367(15)
C311 C312 1.395(8)
C311 C612 1.491(12)
C312 C313 1.475(10)
C312 H312 0.95
C313 C314 1.325(10)
C313 H313 0.95
C314 C41 1.451(13)
C314 H314 0.95
N31 C315 1.469(12)
N31 C316 1.475(11)
C315 H31C 0.98
C315 H31D 0.98
C315 H31E 0.98
C316 H31F 0.98
C316 H31G 0.98
C316 H31H 0.98
C612 C613 1.458(18)
C612 H612 0.95
C613 C614 1.27(2)
C613 H613 0.95
C614 C61 1.49(2)
C614 H614 0.95
N61 C616 1.44(2)
N61 C615 1.469(15)
C615 H61C 0.9801
C615 H61D 0.98
C615 H61E 0.9799
C616 H61F 0.98
C616 H61G 0.98
C616 H61H 0.98
C32 C33 1.424(6)
C32 C321 1.509(6)
C321 H32A 0.98
C321 H32B 0.98
C321 H32C 0.98
C33 C34 1.425(6)
C33 C331 1.506(5)
C331 H33A 0.98
C331 H33B 0.98
C331 H33C 0.98
C34 C35 1.433(5)
C34 C341 1.500(5)
C341 H34A 0.98
C341 H34B 0.98
C341 H34C 0.98
C35 C351 1.490(6)
C351 H35A 0.98
C351 H35B 0.98
C351 H35C 0.98
C41 C45 1.426(14)
C41 C42 1.462(14)
C42 C43 1.441(12)
C42 C421 1.504(12)
C421 H42A 0.98
C421 H42B 0.98
C421 H42C 0.98
C43 C44 1.444(10)
C43 C431 1.492(11)
C431 H43A 0.98
C431 H43B 0.98
C431 H43C 0.98
C44 C45 1.395(14)
C44 C441 1.513(11)
C441 H44A 0.98
C441 H44B 0.98
C441 H44C 0.98
C45 C451 1.489(11)
C451 H45A 0.98
C451 H45B 0.98
C451 H45C 0.98
C61 C65 1.425(15)
C61 C62 1.436(17)
C62 C63 1.411(17)
C62 C621 1.494(16)
C621 H62A 0.98
C621 H62B 0.98
C621 H62C 0.98
C63 C64 1.448(15)
C63 C631 1.499(15)
C631 H63A 0.98
C631 H63B 0.98
C631 H63C 0.98
C64 C65 1.406(15)
C64 C641 1.507(15)
C641 H64A 0.98
C641 H64B 0.98
C641 H64C 0.98
C65 C651 1.518(14)
C651 H65A 0.98
C651 H65B 0.98
C651 H65C 0.98
